data_7713303
loop_
_publ_author_name
'Bonnin, Maxime A.'
'Feldmann, Claus'

_publ_section_title
;
 Oxychloridoselenites(IV) with cubane-derived anions and stepwise
 chlorine-to-oxygen exchange.
;
_journal_name_full 'Dalton transactions (Cambridge, England : 2003)'
_journal_paper_doi 10.1039/d3dt01424j
_journal_year 2023
_chemical_formula_moiety '2(Cl3 Se), Cl4 Se, Cl2 O Se, 3(Cl), C8 H15 N2'
_chemical_formula_sum 'C8 H15 Cl15 N2 O Se4'
_chemical_formula_weight 1002.81
_space_group_crystal_system orthorhombic
_space_group_IT_number 61
_space_group_name_Hall '-P 2ac 2ab'
_space_group_name_H-M_alt 'P b c a'
_atom_sites_solution_hydrogens geom
_audit_creation_date 2023-04-25
_audit_creation_method
;
Olex2 1.3
(compiled 2020.11.12 svn.r5f609507 for OlexSys, GUI svn.r6408)
;
_audit_update_record
;
2023-04-26 deposited with the CCDC.	2023-06-12 downloaded from the CCDC.
;
_cell_angle_alpha 90
_cell_angle_beta 90
_cell_angle_gamma 90
_cell_formula_units_Z 8
_cell_length_a 16.7567(12)
_cell_length_b 21.2461(10)
_cell_length_c 16.9058(7)
_cell_measurement_reflns_used 46216
_cell_measurement_temperature 150
_cell_measurement_theta_max 64.42
_cell_measurement_theta_min 3.62
_cell_volume 6018.7(6)
_computing_cell_refinement
;
X-Area Recipe 1.34.0.0 (STOE, 2019)
;
_computing_data_collection
;
X-Area Pilatus3_SV 1.31.161.0 (STOE, 2020)
;
_computing_data_reduction
;
X-Area Integrate 1.78.0.0 (STOE, 2020)
X-Area LANA 1.78.0.0 (STOE, 2020)
;
_computing_molecular_graphics 'Olex2 1.3 (Dolomanov et al., 2009)'
_computing_publication_material 'Olex2 1.3 (Dolomanov et al., 2009)'
_computing_structure_refinement 'SHELXL 2018/3 (Sheldrick, 2015)'
_computing_structure_solution 'XT  (Sheldrick, 2015)'
_diffrn_ambient_temperature 150.0
_diffrn_detector_area_resol_mean 13.33
_diffrn_measured_fraction_theta_full 0.994
_diffrn_measured_fraction_theta_max 0.991
_diffrn_measurement_details
;
 1758 frames, detector distance = 80 mm
;
_diffrn_measurement_device 'Eulerian 4-circle diffractometer'
_diffrn_measurement_device_type 'STOE STADIVARI'
_diffrn_measurement_method 'rotation method, \w scans'
_diffrn_radiation_type GaK\a
_diffrn_radiation_wavelength 1.34143
_diffrn_reflns_av_R_equivalents 0.0357
_diffrn_reflns_av_unetI/netI 0.0192
_diffrn_reflns_Laue_measured_fraction_full 0.994
_diffrn_reflns_Laue_measured_fraction_max 0.991
_diffrn_reflns_limit_h_max 22
_diffrn_reflns_limit_h_min -22
_diffrn_reflns_limit_k_max 28
_diffrn_reflns_limit_k_min -27
_diffrn_reflns_limit_l_max 21
_diffrn_reflns_limit_l_min -7
_diffrn_reflns_number 69142
_diffrn_reflns_point_group_measured_fraction_full 0.994
_diffrn_reflns_point_group_measured_fraction_max 0.991
_diffrn_reflns_theta_full 53.597
_diffrn_reflns_theta_max 62.524
_diffrn_reflns_theta_min 3.620
_exptl_absorpt_coefficient_mu 12.135
_exptl_absorpt_correction_T_max 1.0000
_exptl_absorpt_correction_T_min 1.0000
_exptl_absorpt_correction_type multi-scan
_exptl_absorpt_process_details
;
STOE LANA, absorption correction by scaling of reflection intensities.
J. Koziskova, F. Hahn, J. Richter, J. Kozisek, "Comparison of different
absorption corrections on the model structure of tetrakis(\m~2~-acetato)-
diaqua-di-copper(II)", Acta Chimica Slovaca, vol. 9, no. 2, 2016, pp. 136 - 140.
;
_exptl_crystal_colour colourless
_exptl_crystal_colour_primary colourless
_exptl_crystal_density_diffrn 2.213
_exptl_crystal_density_method 'not measured'
_exptl_crystal_description needle
_exptl_crystal_F_000 3808
_exptl_crystal_size_max 0.11
_exptl_crystal_size_mid 0.08
_exptl_crystal_size_min 0.07
_refine_diff_density_max 1.499
_refine_diff_density_min -0.922
_refine_diff_density_rms 0.092
_refine_ls_extinction_method none
_refine_ls_goodness_of_fit_ref 0.934
_refine_ls_hydrogen_treatment constr
_refine_ls_matrix_type full
_refine_ls_number_parameters 273
_refine_ls_number_reflns 7215
_refine_ls_number_restraints 0
_refine_ls_restrained_S_all 0.934
_refine_ls_R_factor_all 0.0337
_refine_ls_R_factor_gt 0.0240
_refine_ls_shift/su_max 0.003
_refine_ls_shift/su_mean 0.000
_refine_ls_structure_factor_coef Fsqd
_refine_ls_weighting_details 'w=1/[\s^2^(Fo^2^)+(0.0390P)^2^] where P=(Fo^2^+2Fc^2^)/3'
_refine_ls_weighting_scheme calc
_refine_ls_wR_factor_gt 0.0583
_refine_ls_wR_factor_ref 0.0603
_reflns_Friedel_coverage 0.000
_reflns_number_gt 5651
_reflns_number_total 7215
_reflns_threshold_expression 'I > 2\s(I)'
_cod_data_source_file d3dt01424j2.cif
_cod_data_source_block 2
_cod_database_code 7713303
_shelx_shelxl_version_number 2018/3
_shelx_space_group_comment
;
The symmetry employed for this shelxl refinement is uniquely defined
by the following loop, which should always be used as a source of
symmetry information in preference to the above space-group names.
They are only intended as comments.
;
_shelx_estimated_absorpt_t_max 0.484
_shelx_estimated_absorpt_t_min 0.349
_olex2_refinement_description
;
1. Fixed Uiso
 At 1.2 times of:
  All C(H) groups, All C(H,H) groups
 At 1.5 times of:
  All C(H,H,H) groups
2.a Secondary CH2 refined with riding coordinates:
 C6(H6A,H6B), C7(H7A,H7B), C5(H5A,H5B)
2.b Aromatic/amide H refined with riding coordinates:
 C4(H4), C2(H2), C3(H3)
2.c Idealised Me refined as rotating group:
 C8(H8A,H8B,H8C), C1(H1A,H1B,H1C)
;
_olex2_submission_special_instructions 'No special instructions were received'

loop_
_space_group_symop_operation_xyz
'x, y, z'
'-x+1/2, -y, z+1/2'
'-x, y+1/2, -z+1/2'
'x+1/2, -y+1/2, -z'
'-x, -y, -z'
'x-1/2, y, -z-1/2'
'x, -y-1/2, z-1/2'
'-x-1/2, y-1/2, z'

loop_
_atom_site_label
_atom_site_type_symbol
_atom_site_fract_x
_atom_site_fract_y
_atom_site_fract_z
_atom_site_U_iso_or_equiv
_atom_site_adp_type
_atom_site_occupancy
_atom_site_site_symmetry_order
_atom_site_calc_flag
_atom_site_refinement_flags_posn
_atom_site_refinement_flags_adp
_atom_site_refinement_flags_occupancy
_atom_site_disorder_assembly
_atom_site_disorder_group
Se3 Se 0.83937(2) 0.73768(2) 0.72024(2) 0.02037(6) Uani 1 1 d . . . . .
Se2 Se 0.65889(2) 0.73958(2) 0.55503(2) 0.02076(6) Uani 1 1 d . . . . .
Se4 Se 0.83755(2) 0.60727(2) 0.54945(2) 0.02430(6) Uani 1 1 d . . . . .
Se1 Se 0.64244(2) 0.59433(2) 0.72789(2) 0.02732(6) Uani 1 1 d . . . . .
Cl3 Cl 0.67570(3) 0.73379(2) 0.71894(3) 0.02356(11) Uani 1 1 d . . . . .
Cl8 Cl 0.82830(3) 0.73523(2) 0.55270(3) 0.02485(11) Uani 1 1 d . . . . .
Cl12 Cl 0.83522(3) 0.61205(2) 0.70600(3) 0.02632(11) Uani 1 1 d . . . . .
Cl4 Cl 0.67169(3) 0.61405(2) 0.55091(3) 0.02646(11) Uani 1 1 d . . . . .
Cl9 Cl 0.82833(4) 0.84068(2) 0.72341(3) 0.03094(12) Uani 1 1 d . . . . .
Cl7 Cl 0.66739(4) 0.84342(2) 0.56212(4) 0.03303(13) Uani 1 1 d . . . . .
Cl6 Cl 0.65180(4) 0.73906(3) 0.42614(3) 0.03124(12) Uani 1 1 d . . . . .
Cl10 Cl 0.96909(3) 0.73775(3) 0.70955(4) 0.03339(13) Uani 1 1 d . . . . .
Cl11 Cl 0.83845(4) 0.72574(3) 0.84806(3) 0.03089(12) Uani 1 1 d . . . . .
Cl5 Cl 0.53145(3) 0.73539(3) 0.57439(4) 0.03541(13) Uani 1 1 d . . . . .
Cl15 Cl 0.82906(4) 0.50377(3) 0.55485(4) 0.04069(15) Uani 1 1 d . . . . .
Cl14 Cl 0.83384(4) 0.61070(3) 0.41905(4) 0.03862(14) Uani 1 1 d . . . . .
Cl13 Cl 0.96739(3) 0.61027(3) 0.55460(4) 0.03884(14) Uani 1 1 d . . . . .
Cl2 Cl 0.65500(4) 0.59481(3) 0.85886(4) 0.04388(15) Uani 1 1 d . . . . .
Cl1 Cl 0.66649(5) 0.49176(3) 0.71437(5) 0.0552(2) Uani 1 1 d . . . . .
O1 O 0.54655(11) 0.60014(8) 0.71625(11) 0.0403(4) Uani 1 1 d . . . . .
N1 N 0.44011(11) 0.43481(9) 0.76326(11) 0.0270(4) Uani 1 1 d . . . . .
N2 N 0.37714(12) 0.47817(8) 0.66660(11) 0.0274(4) Uani 1 1 d . . . . .
C6 C 0.41505(15) 0.54030(11) 0.54823(14) 0.0312(5) Uani 1 1 d . . . . .
H6A H 0.424474 0.502373 0.515527 0.037 Uiso 1 1 calc R U . . .
H6B H 0.465329 0.550286 0.576301 0.037 Uiso 1 1 calc R U . . .
C8 C 0.45918(16) 0.60983(12) 0.43559(15) 0.0376(6) Uani 1 1 d . . . . .
H8A H 0.464551 0.574888 0.398129 0.056 Uiso 1 1 calc R U . . .
H8B H 0.509646 0.615717 0.463934 0.056 Uiso 1 1 calc R U . . .
H8C H 0.445843 0.648434 0.406741 0.056 Uiso 1 1 calc R U . . .
C4 C 0.42922(13) 0.48801(10) 0.72401(14) 0.0265(5) Uani 1 1 d . . . . .
H4 H 0.454675 0.526949 0.735267 0.032 Uiso 1 1 calc R U . . .
C2 C 0.39313(17) 0.38936(12) 0.72910(16) 0.0398(6) Uani 1 1 d . . . . .
H2 H 0.389106 0.346601 0.745044 0.048 Uiso 1 1 calc R U . . .
C7 C 0.39328(17) 0.59504(12) 0.49445(15) 0.0376(6) Uani 1 1 d . . . . .
H7A H 0.343760 0.584680 0.465283 0.045 Uiso 1 1 calc R U . . .
H7B H 0.382644 0.632781 0.527143 0.045 Uiso 1 1 calc R U . . .
C5 C 0.35088(15) 0.52615(12) 0.60823(14) 0.0348(6) Uani 1 1 d . . . . .
H5A H 0.336521 0.565373 0.636456 0.042 Uiso 1 1 calc R U . . .
H5B H 0.302640 0.510755 0.580512 0.042 Uiso 1 1 calc R U . . .
C1 C 0.49471(16) 0.42603(13) 0.82977(16) 0.0403(6) Uani 1 1 d . . . . .
H1A H 0.527227 0.388358 0.820809 0.061 Uiso 1 1 calc R U . . .
H1B H 0.463929 0.420965 0.878649 0.061 Uiso 1 1 calc R U . . .
H1C H 0.529573 0.462873 0.834450 0.061 Uiso 1 1 calc R U . . .
C3 C 0.35426(17) 0.41648(12) 0.66941(17) 0.0413(6) Uani 1 1 d . . . . .
H3 H 0.317276 0.396520 0.634981 0.050 Uiso 1 1 calc R U . . .

loop_
_atom_site_aniso_label
_atom_site_aniso_U_11
_atom_site_aniso_U_22
_atom_site_aniso_U_33
_atom_site_aniso_U_23
_atom_site_aniso_U_13
_atom_site_aniso_U_12
Se3 0.02151(11) 0.02014(11) 0.01945(12) 0.00002(8) -0.00076(9) -0.00251(8)
Se2 0.02045(11) 0.02069(11) 0.02115(12) 0.00033(8) 0.00081(9) 0.00160(8)
Se4 0.02310(11) 0.02414(12) 0.02567(13) -0.00062(9) -0.00088(9) 0.00406(9)
Se1 0.02966(13) 0.02079(11) 0.03150(14) -0.00131(9) 0.00131(10) -0.00139(9)
Cl3 0.0248(2) 0.0206(2) 0.0254(3) -0.00148(17) 0.0017(2) 0.00075(18)
Cl8 0.0268(3) 0.0240(2) 0.0237(3) 0.00253(18) 0.0018(2) -0.00233(19)
Cl12 0.0313(3) 0.0236(2) 0.0241(3) 0.00316(19) -0.0019(2) 0.0030(2)
Cl4 0.0281(3) 0.0243(2) 0.0269(3) -0.00141(19) -0.0029(2) -0.00328(19)
Cl9 0.0401(3) 0.0197(2) 0.0331(3) -0.00246(19) 0.0004(2) -0.0047(2)
Cl7 0.0432(3) 0.0204(2) 0.0355(3) 0.0020(2) 0.0023(3) 0.0041(2)
Cl6 0.0377(3) 0.0354(3) 0.0207(3) 0.0021(2) -0.0016(2) 0.0029(2)
Cl10 0.0212(3) 0.0418(3) 0.0372(3) 0.0018(2) -0.0004(2) -0.0030(2)
Cl11 0.0343(3) 0.0394(3) 0.0190(3) 0.0009(2) -0.0018(2) -0.0026(2)
Cl5 0.0210(3) 0.0454(3) 0.0398(4) -0.0013(2) 0.0026(2) 0.0015(2)
Cl15 0.0509(4) 0.0233(3) 0.0479(4) -0.0048(2) -0.0076(3) 0.0077(2)
Cl14 0.0372(3) 0.0565(4) 0.0221(3) -0.0037(2) 0.0023(2) 0.0057(3)
Cl13 0.0219(3) 0.0526(4) 0.0420(4) -0.0048(3) -0.0005(2) 0.0066(2)
Cl2 0.0421(4) 0.0587(4) 0.0308(3) 0.0012(3) 0.0046(3) 0.0084(3)
Cl1 0.0742(5) 0.0207(3) 0.0707(5) -0.0029(3) 0.0259(4) -0.0034(3)
O1 0.0289(9) 0.0431(10) 0.0489(12) -0.0021(8) -0.0018(8) -0.0149(8)
N1 0.0240(9) 0.0303(9) 0.0266(11) 0.0029(7) 0.0042(8) -0.0014(8)
N2 0.0253(10) 0.0312(9) 0.0258(11) -0.0028(7) 0.0002(8) 0.0005(8)
C6 0.0317(13) 0.0303(12) 0.0317(14) 0.0005(9) -0.0028(10) 0.0062(9)
C8 0.0430(15) 0.0337(13) 0.0360(15) 0.0079(10) -0.0083(12) 0.0058(11)
C4 0.0234(11) 0.0254(10) 0.0306(13) -0.0033(9) 0.0010(9) 0.0008(8)
C2 0.0467(16) 0.0309(12) 0.0418(16) 0.0044(10) 0.0014(12) -0.0115(11)
C7 0.0431(15) 0.0348(12) 0.0350(15) 0.0005(10) -0.0029(12) 0.0145(11)
C5 0.0345(14) 0.0434(14) 0.0265(14) -0.0011(10) -0.0034(10) 0.0125(11)
C1 0.0298(13) 0.0576(17) 0.0336(16) 0.0111(11) -0.0016(11) 0.0046(12)
C3 0.0429(16) 0.0414(14) 0.0398(16) -0.0036(11) -0.0033(13) -0.0154(12)

loop_
_atom_type_symbol
_atom_type_description
_atom_type_scat_dispersion_real
_atom_type_scat_dispersion_imag
_atom_type_scat_source
C C 0.0148 0.0070 'International Tables Vol C Tables 4.2.6.8 and 6.1.1.4'
H H 0.0000 0.0000 'International Tables Vol C Tables 4.2.6.8 and 6.1.1.4'
N N 0.0253 0.0136 'International Tables Vol C Tables 4.2.6.8 and 6.1.1.4'
O O 0.0412 0.0250 'International Tables Vol C Tables 4.2.6.8 and 6.1.1.4'
Cl Cl 0.3294 0.5404 'International Tables Vol C Tables 4.2.6.8 and 6.1.1.4'
Se Se -1.0985 0.9246 'International Tables Vol C Tables 4.2.6.8 and 6.1.1.4'

loop_
_geom_angle_atom_site_label_1
_geom_angle_atom_site_label_2
_geom_angle_atom_site_label_3
_geom_angle
_geom_angle_site_symmetry_1
_geom_angle_site_symmetry_3
_geom_angle_publ_flag
Cl10 Se3 Cl9 94.89(2) . . ?
Cl11 Se3 Cl9 95.24(2) . . ?
Cl11 Se3 Cl10 95.13(2) . . ?
Cl6 Se2 Cl7 93.59(2) . . ?
Cl5 Se2 Cl7 95.53(2) . . ?
Cl5 Se2 Cl6 95.58(2) . . ?
Cl15 Se4 Cl12 89.76(2) . . ?
Cl15 Se4 Cl14 94.16(3) . . ?
Cl14 Se4 Cl12 175.23(2) . . ?
Cl13 Se4 Cl12 88.49(2) . . ?
Cl13 Se4 Cl15 95.27(3) . . ?
Cl13 Se4 Cl14 93.85(3) . . ?
Cl2 Se1 Cl1 95.13(3) . . ?
O1 Se1 Cl2 102.36(7) . . ?
O1 Se1 Cl1 103.94(7) . . ?
C4 N1 C2 108.1(2) . . ?
C4 N1 C1 125.5(2) . . ?
C2 N1 C1 126.3(2) . . ?
C4 N2 C5 125.07(19) . . ?
C4 N2 C3 108.2(2) . . ?
C3 N2 C5 126.7(2) . . ?
H6A C6 H6B 107.8 . . ?
C7 C6 H6A 109.1 . . ?
C7 C6 H6B 109.1 . . ?
C5 C6 H6A 109.1 . . ?
C5 C6 H6B 109.1 . . ?
C5 C6 C7 112.6(2) . . ?
H8A C8 H8B 109.5 . . ?
H8A C8 H8C 109.5 . . ?
H8B C8 H8C 109.5 . . ?
C7 C8 H8A 109.5 . . ?
C7 C8 H8B 109.5 . . ?
C7 C8 H8C 109.5 . . ?
N1 C4 H4 125.5 . . ?
N2 C4 N1 108.91(19) . . ?
N2 C4 H4 125.5 . . ?
N1 C2 H2 126.4 . . ?
C3 C2 N1 107.1(2) . . ?
C3 C2 H2 126.4 . . ?
C6 C7 H7A 109.2 . . ?
C6 C7 H7B 109.2 . . ?
C8 C7 C6 112.1(2) . . ?
C8 C7 H7A 109.2 . . ?
C8 C7 H7B 109.2 . . ?
H7A C7 H7B 107.9 . . ?
N2 C5 C6 111.86(19) . . ?
N2 C5 H5A 109.2 . . ?
N2 C5 H5B 109.2 . . ?
C6 C5 H5A 109.2 . . ?
C6 C5 H5B 109.2 . . ?
H5A C5 H5B 107.9 . . ?
N1 C1 H1A 109.5 . . ?
N1 C1 H1B 109.5 . . ?
N1 C1 H1C 109.5 . . ?
H1A C1 H1B 109.5 . . ?
H1A C1 H1C 109.5 . . ?
H1B C1 H1C 109.5 . . ?
N2 C3 H3 126.2 . . ?
C2 C3 N2 107.7(2) . . ?
C2 C3 H3 126.2 . . ?

loop_
_geom_bond_atom_site_label_1
_geom_bond_atom_site_label_2
_geom_bond_distance
_geom_bond_site_symmetry_2
_geom_bond_publ_flag
Se3 Cl9 2.1969(6) . ?
Se3 Cl10 2.1812(6) . ?
Se3 Cl11 2.1757(6) . ?
Se2 Cl7 2.2139(6) . ?
Se2 Cl6 2.1824(6) . ?
Se2 Cl5 2.1623(6) . ?
Se4 Cl12 2.6489(6) . ?
Se4 Cl15 2.2055(6) . ?
Se4 Cl14 2.2066(6) . ?
Se4 Cl13 2.1784(6) . ?
Se1 Cl2 2.2241(7) . ?
Se1 Cl1 2.2279(6) . ?
Se1 O1 1.6234(18) . ?
N1 C4 1.323(3) . ?
N1 C2 1.373(3) . ?
N1 C1 1.462(3) . ?
N2 C4 1.322(3) . ?
N2 C5 1.485(3) . ?
N2 C3 1.366(3) . ?
C6 H6A 0.9900 . ?
C6 H6B 0.9900 . ?
C6 C7 1.521(3) . ?
C6 C5 1.508(3) . ?
C8 H8A 0.9800 . ?
C8 H8B 0.9800 . ?
C8 H8C 0.9800 . ?
C8 C7 1.519(4) . ?
C4 H4 0.9500 . ?
C2 H2 0.9500 . ?
C2 C3 1.332(4) . ?
C7 H7A 0.9900 . ?
C7 H7B 0.9900 . ?
C5 H5A 0.9900 . ?
C5 H5B 0.9900 . ?
C1 H1A 0.9800 . ?
C1 H1B 0.9800 . ?
C1 H1C 0.9800 . ?
C3 H3 0.9500 . ?

loop_
_geom_torsion_atom_site_label_1
_geom_torsion_atom_site_label_2
_geom_torsion_atom_site_label_3
_geom_torsion_atom_site_label_4
_geom_torsion
_geom_torsion_site_symmetry_1
_geom_torsion_site_symmetry_2
_geom_torsion_site_symmetry_3
_geom_torsion_site_symmetry_4
_geom_torsion_publ_flag
N1 C2 C3 N2 0.1(3) . . . . ?
C4 N1 C2 C3 -0.2(3) . . . . ?
C4 N2 C5 C6 73.0(3) . . . . ?
C4 N2 C3 C2 0.0(3) . . . . ?
C2 N1 C4 N2 0.2(3) . . . . ?
C7 C6 C5 N2 -172.8(2) . . . . ?
C5 N2 C4 N1 -178.4(2) . . . . ?
C5 N2 C3 C2 178.2(2) . . . . ?
C5 C6 C7 C8 178.6(2) . . . . ?
C1 N1 C4 N2 178.4(2) . . . . ?
C1 N1 C2 C3 -178.4(2) . . . . ?
C3 N2 C4 N1 -0.1(3) . . . . ?
C3 N2 C5 C6 -104.9(3) . . . . ?
